data_7043778
loop_
_publ_author_name
'Murata, Suguru'
'Takahashi, Kazuyuki'
'Mochida, Tomoyuki'
'Sakurai, Takahiro'
'Ohta, Hitoshi'
'Yamamoto, Takashi'
'Einaga, Yasuaki'

_publ_section_title
;
 Cooperative spin-crossover transition from three-dimensional purely
 \p-stacking interactions in a neutral heteroleptic azobisphenolate
 Fe(III) complex with a N3O3 coordination sphere.
;
_journal_name_full 'Dalton transactions (Cambridge, England : 2003)'
_journal_paper_doi 10.1039/c7dt01030c
_journal_year 2017
_chemical_formula_sum 'C28.5 H21 Fe N4 O3.5'
_chemical_formula_weight 531.34
_chemical_name_common '[Fe(azp)(qsal)]0.5MeOH'
_space_group_crystal_system triclinic
_space_group_IT_number 2
_space_group_name_Hall '-P 1'
_space_group_name_H-M_alt 'P -1'
_symmetry_space_group_name_Hall '-P 1'
_symmetry_space_group_name_H-M 'P -1'
_atom_sites_solution_hydrogens geom
_audit_update_record
;
2017-03-22 deposited with the CCDC.
2017-03-31 downloaded from the CCDC.
;
_cell_angle_alpha 95.645(13)
_cell_angle_beta 100.928(12)
_cell_angle_gamma 97.980(12)
_cell_formula_units_Z 2
_cell_length_a 8.211(7)
_cell_length_b 11.779(11)
_cell_length_c 11.954(11)
_cell_measurement_reflns_used 1939
_cell_measurement_temperature 90.(2)
_cell_measurement_theta_max 28.0099
_cell_measurement_theta_min 2.5598
_cell_volume 1114.9(17)
_computing_cell_refinement 'SAINT V8.37A (Bruker AXS Inc., 2015)'
_computing_data_reduction 'SAINT V8.37A (Bruker AXS Inc., 2015)'
_computing_molecular_graphics 'shelXle (C.B. Huebschle, rev 786)'
_computing_structure_refinement 'SHELXL-2014/7 (Sheldrick, 2014)'
_computing_structure_solution 'XT, VERSION 2014/5'
_diffrn_ambient_temperature 90.(2)
_diffrn_detector_area_resol_mean 8.3333
_diffrn_measured_fraction_theta_full 0.948
_diffrn_measured_fraction_theta_max 0.948
_diffrn_measurement_device_type 'Bruker APEXII CCD area detector'
_diffrn_measurement_method 'phi and omega scans'
_diffrn_radiation_monochromator 'Bruker Helios multilayer confocal mirror'
_diffrn_radiation_source 'Bruker TXS fine-focus rotating anode'
_diffrn_radiation_type MoK\a
_diffrn_radiation_wavelength 0.71073
_diffrn_reflns_av_R_equivalents 0.0219
_diffrn_reflns_av_unetI/netI 0.0504
_diffrn_reflns_limit_h_max 9
_diffrn_reflns_limit_h_min -10
_diffrn_reflns_limit_k_max 12
_diffrn_reflns_limit_k_min -14
_diffrn_reflns_limit_l_max 14
_diffrn_reflns_limit_l_min -11
_diffrn_reflns_number 5259
_diffrn_reflns_theta_full 26.37
_diffrn_reflns_theta_max 26.37
_diffrn_reflns_theta_min 1.76
_exptl_absorpt_coefficient_mu 0.722
_exptl_absorpt_correction_T_max 0.99
_exptl_absorpt_correction_T_min 0.78
_exptl_absorpt_correction_type multi-scan
_exptl_absorpt_process_details
;
SADABS-2016/2 - Bruker AXS area detector scaling and absorption correction
;
_exptl_crystal_colour 'metallic dark black'
_exptl_crystal_density_diffrn 1.583
_exptl_crystal_density_method 'not measured'
_exptl_crystal_description plate
_exptl_crystal_F_000 548
_exptl_crystal_preparation ', Magnetic properties'
_exptl_crystal_recrystallization_method 'Re-crystallisation from solvent: methanol'
_exptl_crystal_size_max 0.070
_exptl_crystal_size_mid 0.070
_exptl_crystal_size_min 0.020
_refine_diff_density_max 2.224
_refine_diff_density_min -0.863
_refine_ls_extinction_method none
_refine_ls_goodness_of_fit_ref 1.047
_refine_ls_hydrogen_treatment constr
_refine_ls_matrix_type full
_refine_ls_number_parameters 344
_refine_ls_number_reflns 4318
_refine_ls_number_restraints 0
_refine_ls_restrained_S_all 1.047
_refine_ls_R_factor_all 0.0926
_refine_ls_R_factor_gt 0.0737
_refine_ls_shift/su_max 0.000
_refine_ls_shift/su_mean 0.000
_refine_ls_structure_factor_coef Fsqd
_refine_ls_weighting_details 'w=1/[\s^2^(Fo^2^)+(0.1154P)^2^+3.0556P] where P=(Fo^2^+2Fc^2^)/3'
_refine_ls_weighting_scheme calc
_refine_ls_wR_factor_gt 0.1859
_refine_ls_wR_factor_ref 0.2032
_reflns_number_gt 3399
_reflns_number_total 4318
_reflns_threshold_expression 'I > 2\s(I)'
_cod_data_source_file c7dt01030c2.cif
_cod_data_source_block Feazpqsal_90K
_cod_depositor_comments
;
The following automatic conversions were performed:

'_exptl_absorpt_correction_type' value 'Multi-Scan' changed to
'multi-scan' according to
/home/data/users/saulius/crontab/automatic-downloads/rss-feeds/RSC/lib/dictionaries/cif_core.dic
dictionary named 'cif_core.dic' version 2.4.2 from 2011-04-26.

Automatic conversion script
Id: cif_fix_values 4973 2017-02-22 13:04:09Z antanas 
;
_cod_original_formula_sum 'C28.50 H21 Fe N4 O3.50'
_cod_database_code 7043778

loop_
_space_group_symop_operation_xyz
'x, y, z'
'-x, -y, -z'

loop_
_atom_site_type_symbol
_atom_site_label
_atom_site_fract_x
_atom_site_fract_y
_atom_site_fract_z
_atom_site_U_iso_or_equiv
_atom_site_adp_type
_atom_site_calc_flag
_atom_site_refinement_flags_adp
_atom_site_refinement_flags_occupancy
_atom_site_refinement_flags_posn
_atom_site_occupancy
_atom_site_disorder_assembly
_atom_site_disorder_group
C C1 0.9184(5) 0.2149(4) 0.7490(4) 0.0282(10) Uani d . . . 1 A 4
C C2 1.0571(5) 0.1597(4) 0.7404(4) 0.0246(9) Uani d . . . 1 A 4
H H2 1.0991 0.1565 0.6716 0.029 Uiso calc U . R 1 A 4
C C3 1.1320(5) 0.1099(4) 0.8325(4) 0.0264(10) Uani d . . . 1 A 4
H H3 1.2264 0.0731 0.8265 0.032 Uiso calc U . R 1 A 4
C C4 1.0727(6) 0.1126(4) 0.9334(4) 0.0326(11) Uani d . . . 1 A 4
H H4 1.1252 0.0773 0.9957 0.039 Uiso calc U . R 1 A 4
C C5 0.9360(6) 0.1672(4) 0.9431(5) 0.0355(12) Uani d . . . 1 A 4
H H5 0.8945 0.1698 1.0121 0.043 Uiso calc U . R 1 A 4
C C6 0.8601(6) 0.2181(4) 0.8511(5) 0.0325(12) Uani d . . . 1 A 4
C C7 0.4229(6) 0.3905(4) 0.8099(4) 0.0241(10) Uani d . . . 1 B 4
C C8 0.2727(5) 0.4324(4) 0.8225(4) 0.0237(9) Uani d . . . 1 B 4
H H8 0.2104 0.4624 0.76 0.028 Uiso calc U . R 1 B 4
C C9 0.2162(5) 0.4304(4) 0.9225(4) 0.0246(10) Uani d . . . 1 B 4
H H9 0.1157 0.4597 0.9286 0.03 Uiso calc U . R 1 B 4
C C10 0.3036(6) 0.3859(4) 1.0164(4) 0.0305(11) Uani d . . . 1 B 4
H H10 0.264 0.3866 1.0862 0.037 Uiso calc U . R 1 B 4
C C11 0.4463(6) 0.3416(4) 1.0067(5) 0.0327(11) Uani d . . . 1 B 4
H H11 0.5055 0.3108 1.0699 0.039 Uiso calc U . R 1 B 4
C C12 0.5063(5) 0.3411(4) 0.9044(5) 0.0285(10) Uani d . . . 1 B 4
C C13 0.8837(5) 0.5508(4) 0.7011(4) 0.0200(9) Uani d . . . 1 C 4
C C14 1.0094(5) 0.6403(4) 0.7667(4) 0.0247(10) Uani d . . . 1 C 4
H H14 1.0389 0.6418 0.8476 0.03 Uiso calc U . R 1 C 4
C C15 1.0892(6) 0.7246(4) 0.7151(4) 0.0270(10) Uani d . . . 1 C 4
H H15 1.1741 0.7827 0.7608 0.032 Uiso calc U . R 1 C 4
C C16 1.0475(6) 0.7261(4) 0.5961(5) 0.0334(11) Uani d . . . 1 C 4
H H16 1.104 0.7842 0.561 0.04 Uiso calc U . R 1 C 4
C C17 0.9238(6) 0.6425(4) 0.5312(4) 0.0293(11) Uani d . . . 1 C 4
H H17 0.8935 0.6443 0.4508 0.035 Uiso calc U . R 1 C 4
C C18 0.8398(5) 0.5534(4) 0.5809(4) 0.0217(9) Uani d . . . 1 C 4
C C19 0.4562(5) 0.1049(4) 0.6630(4) 0.0226(9) Uani d . . . 1 D 4
H H19 0.4994 0.1026 0.7422 0.027 Uiso calc U . R 1 D 4
C C20 0.3377(5) 0.0114(4) 0.6005(4) 0.0254(10) Uani d . . . 1 D 4
H H20 0.3018 -0.0527 0.6373 0.03 Uiso calc U . R 1 D 4
C C21 0.2753(5) 0.0135(4) 0.4871(4) 0.0244(9) Uani d . . . 1 D 4
H H21 0.1944 -0.049 0.4447 0.029 Uiso calc U . R 1 D 4
C C22 0.3303(5) 0.1086(4) 0.4316(4) 0.0223(9) Uani d . . . 1 D 4
C C23 0.2770(5) 0.1190(4) 0.3151(4) 0.0254(10) Uani d . . . 1 D 4
H H23 0.196 0.06 0.2672 0.03 Uiso calc U . R 1 D 4
C C24 0.3410(6) 0.2139(4) 0.2697(4) 0.0261(10) Uani d . . . 1 D 4
H H24 0.3048 0.2189 0.1903 0.031 Uiso calc U . R 1 D 4
C C25 0.4600(6) 0.3047(4) 0.3387(4) 0.0243(9) Uani d . . . 1 D 4
H H25 0.5014 0.3702 0.3059 0.029 Uiso calc U . R 1 D 4
C C26 0.5152(5) 0.2975(4) 0.4536(4) 0.0197(9) Uani d . . . 1 D 4
C C27 0.4495(5) 0.1998(4) 0.5006(4) 0.0189(9) Uani d . . . 1 D 4
C C28 0.7159(5) 0.4690(4) 0.5048(4) 0.0216(9) Uani d . . . 1 C 4
H H28 0.6929 0.4793 0.4258 0.026 Uiso calc U . R 1 C 4
O O4 0.3960(11) 0.9165(8) 0.9315(8) 0.052(2) Uani d . P . 0.5 E -1
Fe Fe1 0.66613(7) 0.33697(5) 0.69009(5) 0.0204(2) Uani d . . . 1 . .
N N1 0.7118(7) 0.2824(4) 0.8361(4) 0.0482(14) Uani d . . . 1 . .
N N2 0.6524(7) 0.2848(5) 0.9186(4) 0.0529(14) Uani d . . . 1 . .
N N3 0.6323(4) 0.3795(3) 0.5353(3) 0.0182(7) Uani d . . . 1 . .
N N4 0.5093(4) 0.1957(3) 0.6154(3) 0.0185(7) Uani d . . . 1 . .
O O1 0.8442(4) 0.2617(3) 0.6596(3) 0.0304(8) Uani d . . . 1 . .
O O2 0.4758(4) 0.3989(3) 0.7140(3) 0.0276(7) Uani d . . . 1 . .
O O3 0.8158(4) 0.4728(3) 0.7570(3) 0.0251(7) Uani d . . . 1 . .
C C29 0.484(3) 1.012(2) 1.018(2) 0.040(4) Uani d . P . 0.5 E -1
H H29A 0.4187 1.0238 1.077 0.06 Uiso calc U P R 0.5 E -1
H H29B 0.4995 1.083 0.981 0.06 Uiso calc U P R 0.5 E -1
H H29C 0.5946 0.9952 1.0527 0.06 Uiso calc U P R 0.5 E -1

loop_
_atom_site_aniso_label
_atom_site_aniso_U_11
_atom_site_aniso_U_22
_atom_site_aniso_U_33
_atom_site_aniso_U_12
_atom_site_aniso_U_13
_atom_site_aniso_U_23
C1 0.014(2) 0.023(2) 0.039(3) -0.0063(17) -0.0062(19) 0.0018(19)
C2 0.0133(19) 0.028(2) 0.030(2) -0.0025(17) 0.0030(18) 0.0014(18)
C3 0.015(2) 0.027(2) 0.036(3) 0.0029(17) 0.0022(19) 0.0022(19)
C4 0.031(3) 0.027(3) 0.033(3) -0.009(2) -0.001(2) 0.006(2)
C5 0.033(3) 0.034(3) 0.037(3) -0.012(2) 0.019(2) -0.007(2)
C6 0.014(2) 0.022(2) 0.058(3) -0.0030(18) 0.007(2) -0.004(2)
C7 0.021(2) 0.019(2) 0.028(2) -0.0068(17) 0.0077(19) -0.0059(17)
C8 0.016(2) 0.025(2) 0.027(2) 0.0001(17) 0.0011(18) 0.0003(17)
C9 0.018(2) 0.022(2) 0.034(3) -0.0007(17) 0.0098(19) -0.0012(18)
C10 0.035(3) 0.027(3) 0.029(3) -0.005(2) 0.011(2) 0.0026(19)
C11 0.031(3) 0.024(2) 0.035(3) -0.006(2) -0.008(2) 0.006(2)
C12 0.015(2) 0.020(2) 0.047(3) -0.0002(17) 0.004(2) -0.005(2)
C13 0.0124(18) 0.019(2) 0.027(2) 0.0010(16) 0.0049(17) -0.0009(17)
C14 0.019(2) 0.026(2) 0.027(2) -0.0012(18) 0.0042(18) -0.0005(18)
C15 0.019(2) 0.021(2) 0.036(3) -0.0060(17) 0.0053(19) -0.0060(19)
C16 0.031(3) 0.029(3) 0.037(3) -0.011(2) 0.013(2) 0.002(2)
C17 0.032(3) 0.030(3) 0.024(2) -0.004(2) 0.010(2) 0.0016(19)
C18 0.017(2) 0.023(2) 0.024(2) 0.0008(17) 0.0057(17) -0.0014(17)
C19 0.017(2) 0.024(2) 0.025(2) -0.0005(17) 0.0055(18) 0.0026(17)
C20 0.020(2) 0.023(2) 0.031(2) -0.0051(18) 0.0087(19) 0.0016(18)
C21 0.014(2) 0.026(2) 0.029(2) -0.0039(17) 0.0025(18) -0.0028(18)
C22 0.0151(19) 0.021(2) 0.028(2) 0.0005(16) 0.0043(18) -0.0026(17)
C23 0.018(2) 0.027(2) 0.025(2) -0.0045(18) 0.0006(18) -0.0062(18)
C24 0.024(2) 0.032(3) 0.020(2) 0.0005(19) -0.0002(18) 0.0021(18)
C25 0.021(2) 0.023(2) 0.027(2) -0.0014(17) 0.0059(18) 0.0021(18)
C26 0.0136(19) 0.022(2) 0.022(2) 0.0044(16) 0.0026(16) -0.0010(17)
C27 0.0120(18) 0.021(2) 0.023(2) 0.0023(16) 0.0046(16) -0.0016(16)
C28 0.020(2) 0.026(2) 0.018(2) 0.0006(17) 0.0038(17) 0.0006(17)
O4 0.051(5) 0.050(5) 0.058(6) 0.012(4) 0.017(4) 0.003(4)
Fe1 0.0161(3) 0.0221(4) 0.0200(4) -0.0047(2) 0.0021(2) 0.0023(2)
N1 0.065(3) 0.037(3) 0.028(2) -0.029(2) 0.000(2) 0.0011(19)
N2 0.063(4) 0.047(3) 0.035(3) -0.024(3) 0.004(2) 0.002(2)
N3 0.0153(17) 0.0231(19) 0.0144(17) -0.0007(14) 0.0030(14) -0.0005(13)
N4 0.0128(16) 0.0192(18) 0.0224(19) 0.0001(13) 0.0040(14) 0.0001(14)
O1 0.0165(15) 0.0240(17) 0.045(2) -0.0028(13) -0.0042(14) 0.0055(14)
O2 0.0272(17) 0.0270(17) 0.0293(18) -0.0028(13) 0.0163(14) -0.0028(13)
O3 0.0255(16) 0.0245(17) 0.0218(16) -0.0053(13) 0.0023(13) 0.0037(12)
C29 0.023(9) 0.047(12) 0.049(15) 0.010(7) -0.001(7) 0.015(10)

loop_
_atom_type_symbol
_atom_type_description
_atom_type_scat_dispersion_real
_atom_type_scat_dispersion_imag
_atom_type_scat_source
C C 0.0033 0.0016 'International Tables Vol C Tables 4.2.6.8 and 6.1.1.4'
H H 0.0000 0.0000 'International Tables Vol C Tables 4.2.6.8 and 6.1.1.4'
Fe Fe 0.3463 0.8444 'International Tables Vol C Tables 4.2.6.8 and 6.1.1.4'
N N 0.0061 0.0033 'International Tables Vol C Tables 4.2.6.8 and 6.1.1.4'
O O 0.0106 0.0060 'International Tables Vol C Tables 4.2.6.8 and 6.1.1.4'

loop_
_geom_angle_atom_site_label_1
_geom_angle_atom_site_label_2
_geom_angle_atom_site_label_3
_geom_angle
O1 C1 C6 121.5(4)
O1 C1 C2 119.7(4)
C6 C1 C2 118.8(5)
C3 C2 C1 119.6(4)
C3 C2 H2 120.2
C1 C2 H2 120.2
C2 C3 C4 121.4(4)
C2 C3 H3 119.3
C4 C3 H3 119.3
C3 C4 C5 119.5(5)
C3 C4 H4 120.2
C5 C4 H4 120.2
C4 C5 C6 119.6(5)
C4 C5 H5 120.2
C6 C5 H5 120.2
C5 C6 C1 121.2(4)
C5 C6 N1 131.6(5)
C1 C6 N1 107.3(5)
O2 C7 C8 118.9(4)
O2 C7 C12 124.3(4)
C8 C7 C12 116.8(4)
C9 C8 C7 121.3(4)
C9 C8 H8 119.4
C7 C8 H8 119.4
C8 C9 C10 121.2(4)
C8 C9 H9 119.4
C10 C9 H9 119.4
C11 C10 C9 119.3(4)
C11 C10 H10 120.3
C9 C10 H10 120.3
C10 C11 C12 120.7(5)
C10 C11 H11 119.6
C12 C11 H11 119.6
C11 C12 C7 120.6(4)
C11 C12 N2 107.8(5)
C7 C12 N2 131.7(5)
O3 C13 C18 125.1(4)
O3 C13 C14 117.2(4)
C18 C13 C14 117.7(4)
C15 C14 C13 121.2(4)
C15 C14 H14 119.4
C13 C14 H14 119.4
C14 C15 C16 121.0(4)
C14 C15 H15 119.5
C16 C15 H15 119.5
C17 C16 C15 118.9(4)
C17 C16 H16 120.5
C15 C16 H16 120.5
C16 C17 C18 121.8(4)
C16 C17 H17 119.1
C18 C17 H17 119.1
C17 C18 C13 119.3(4)
C17 C18 C28 117.0(4)
C13 C18 C28 123.6(4)
N4 C19 C20 122.2(4)
N4 C19 H19 118.9
C20 C19 H19 118.9
C21 C20 C19 119.5(4)
C21 C20 H20 120.3
C19 C20 H20 120.3
C20 C21 C22 120.4(4)
C20 C21 H21 119.8
C22 C21 H21 119.8
C23 C22 C21 125.2(4)
C23 C22 C27 117.9(4)
C21 C22 C27 116.8(4)
C24 C23 C22 120.4(4)
C24 C23 H23 119.8
C22 C23 H23 119.8
C23 C24 C25 121.5(4)
C23 C24 H24 119.3
C25 C24 H24 119.3
C26 C25 C24 119.7(4)
C26 C25 H25 120.2
C24 C25 H25 120.2
C25 C26 C27 118.9(4)
C25 C26 N3 127.5(4)
C27 C26 N3 113.6(4)
N4 C27 C26 117.0(4)
N4 C27 C22 121.5(4)
C26 C27 C22 121.5(4)
N3 C28 C18 125.0(4)
N3 C28 H28 117.5
C18 C28 H28 117.5
O2 Fe1 O3 93.80(15)
O2 Fe1 O1 174.62(14)
O3 Fe1 O1 91.58(15)
O2 Fe1 N1 95.5(2)
O3 Fe1 N1 87.33(17)
O1 Fe1 N1 84.7(2)
O2 Fe1 N3 90.10(15)
O3 Fe1 N3 95.00(15)
O1 Fe1 N3 89.41(15)
N1 Fe1 N3 173.7(2)
O2 Fe1 N4 86.46(15)
O3 Fe1 N4 178.34(14)
O1 Fe1 N4 88.17(15)
N1 Fe1 N4 94.28(18)
N3 Fe1 N4 83.35(15)
N2 N1 C6 110.8(5)
N2 N1 Fe1 136.2(6)
C6 N1 Fe1 113.1(4)
N1 N2 C12 111.8(6)
C28 N3 C26 121.5(4)
C28 N3 Fe1 124.7(3)
C26 N3 Fe1 113.6(3)
C19 N4 C27 119.6(4)
C19 N4 Fe1 128.0(3)
C27 N4 Fe1 112.4(3)
C1 O1 Fe1 113.3(3)
C7 O2 Fe1 120.4(3)
C13 O3 Fe1 125.8(3)
O4 C29 H29A 109.5
O4 C29 H29B 109.5
H29A C29 H29B 109.5
O4 C29 H29C 109.5
H29A C29 H29C 109.5
H29B C29 H29C 109.5

loop_
_geom_bond_atom_site_label_1
_geom_bond_atom_site_label_2
_geom_bond_distance
C1 O1 1.334(6)
C1 C6 1.391(7)
C1 C2 1.403(6)
C2 C3 1.380(7)
C2 H2 0.95
C3 C4 1.383(7)
C3 H3 0.95
C4 C5 1.386(8)
C4 H4 0.95
C5 C6 1.390(8)
C5 H5 0.95
C6 N1 1.513(8)
C7 O2 1.309(5)
C7 C8 1.418(6)
C7 C12 1.425(7)
C8 C9 1.363(6)
C8 H8 0.95
C9 C10 1.402(7)
C9 H9 0.95
C10 C11 1.368(7)
C10 H10 0.95
C11 C12 1.402(7)
C11 H11 0.95
C12 N2 1.440(8)
C13 O3 1.312(5)
C13 C18 1.417(6)
C13 C14 1.421(6)
C14 C15 1.375(6)
C14 H14 0.95
C15 C16 1.401(7)
C15 H15 0.95
C16 C17 1.369(7)
C16 H16 0.95
C17 C18 1.417(6)
C17 H17 0.95
C18 C28 1.429(6)
C19 N4 1.320(6)
C19 C20 1.409(6)
C19 H19 0.95
C20 C21 1.359(7)
C20 H20 0.95
C21 C22 1.421(6)
C21 H21 0.95
C22 C23 1.401(7)
C22 C27 1.421(6)
C23 C24 1.373(7)
C23 H23 0.95
C24 C25 1.417(6)
C24 H24 0.95
C25 C26 1.377(6)
C25 H25 0.95
C26 C27 1.414(6)
C26 N3 1.418(5)
C27 N4 1.375(6)
C28 N3 1.298(6)
C28 H28 0.95
O4 C29 1.46(3)
Fe1 O2 1.871(3)
Fe1 O3 1.882(3)
Fe1 O1 1.885(4)
Fe1 N1 1.908(5)
Fe1 N3 1.944(4)
Fe1 N4 1.975(4)
N1 N2 1.180(7)
C29 H29A 0.98
C29 H29B 0.98
C29 H29C 0.98
